data_4060109
_journal_name_full Organometallics
_journal_paper_doi 10.1021/om049211t
_journal_year 2005
_chemical_formula_sum 'C21 H13 F12 N3 O Pt'
_chemical_formula_weight 746.43
_space_group_IT_number 2
_symmetry_cell_setting triclinic
_symmetry_space_group_name_Hall '-P 1'
_symmetry_space_group_name_H-M 'P -1'
_atom_sites_solution_hydrogens geom
_atom_sites_solution_primary direct
_atom_sites_solution_secondary difmap
_cell_angle_alpha 83.1732(18)
_cell_angle_beta 84.3240(17)
_cell_angle_gamma 65.3389(16)
_cell_formula_units_Z 2
_cell_length_a 10.3459(10)
_cell_length_b 10.9225(10)
_cell_length_c 11.2004(11)
_cell_measurement_reflns_used ?
_cell_measurement_temperature 293(2)
_cell_measurement_theta_max ?
_cell_measurement_theta_min ?
_cell_volume 1140.38(19)
_diffrn_ambient_temperature 293(2)
_diffrn_detector_area_resol_mean ?
_diffrn_measurement_device_type 'Bruker P4'
_diffrn_measurement_method '\w scans'
_diffrn_radiation_monochromator graphite
_diffrn_radiation_source 'fine-focus sealed tube'
_diffrn_radiation_type MoK\a
_diffrn_radiation_wavelength 0.71069
_diffrn_reflns_av_R_equivalents 0.0179
_diffrn_reflns_av_sigmaI/netI 0.0351
_diffrn_reflns_limit_h_max 13
_diffrn_reflns_limit_h_min -13
_diffrn_reflns_limit_k_max 11
_diffrn_reflns_limit_k_min -14
_diffrn_reflns_limit_l_max 11
_diffrn_reflns_limit_l_min -14
_diffrn_reflns_number 6591
_diffrn_reflns_theta_max 28.30
_diffrn_reflns_theta_min 1.83
_diffrn_standards_decay_% 0
_diffrn_standards_interval_count 0
_diffrn_standards_interval_time 0
_diffrn_standards_number 0
_exptl_absorpt_coefficient_mu 6.271
_exptl_absorpt_correction_T_max ?
_exptl_absorpt_correction_T_min ?
_exptl_absorpt_correction_type none
_exptl_absorpt_process_details ?
_exptl_crystal_colour gold
_exptl_crystal_density_diffrn 2.174
_exptl_crystal_density_meas hemisphere
_exptl_crystal_density_method 'not measured'
_exptl_crystal_description 'irregular block'
_exptl_crystal_F_000 708
_exptl_crystal_size_max .25
_exptl_crystal_size_mid .25
_exptl_crystal_size_min .20
_refine_ls_extinction_coef ?
_refine_ls_extinction_method none
_refine_ls_goodness_of_fit_ref 1.042
_refine_ls_hydrogen_treatment mixed
_refine_ls_matrix_type full
_refine_ls_number_parameters 354
_refine_ls_number_reflns 4999
_refine_ls_number_restraints 0
_refine_ls_restrained_S_all 1.042
_refine_ls_R_factor_all 0.0248
_refine_ls_R_factor_gt 0.0225
_refine_ls_shift/su_max 0.113
_refine_ls_shift/su_mean 0.007
_refine_ls_structure_factor_coef Fsqd
_refine_ls_weighting_details 'calc w=1/[\s^2^(Fo^2^)+(0.0185P)^2^+2.0078P] where P=(Fo^2^+2Fc^2^)/3'
_refine_ls_weighting_scheme calc
_refine_ls_wR_factor_gt 0.0547
_refine_ls_wR_factor_ref 0.0561
_reflns_number_gt 4700
_reflns_number_total 4999
_reflns_threshold_expression >2sigma(I)
_cod_depositor_comments
;
The following automatic conversions were performed:
'_symmetry_cell_setting' value 'Triclinic' changed to 'triclinic'
according to '/home/saulius/struct/CIF-dictionaries/cif_core.dic'
dictionary named 'cif_core.dic' version 2.4.1 from 2010-06-29.

Automatic conversion script
Id: cif_fix_enum 1527 2010-12-29 10:47:43Z saulius 
;
_cod_database_code 4060109

loop_
_symmetry_equiv_pos_as_xyz
'x, y, z'
'-x, -y, -z'

loop_
_atom_site_label
_atom_site_type_symbol
_atom_site_fract_x
_atom_site_fract_y
_atom_site_fract_z
_atom_site_U_iso_or_equiv
_atom_site_adp_type
_atom_site_occupancy
_atom_site_symmetry_multiplicity
_atom_site_calc_flag
_atom_site_refinement_flags
_atom_site_disorder_assembly
_atom_site_disorder_group
Pt1 Pt 0.417403(12) -0.027384(12) 0.718638(11) 0.01854(5) Uani 1 1 d . . .
F1 F 0.6171(3) -0.2809(3) 0.4778(2) 0.0460(6) Uani 1 1 d . . .
O1 O 0.5741(3) -0.2218(2) 0.7092(3) 0.0289(6) Uani 1 1 d . . .
N1 N 0.3320(3) -0.0577(3) 0.5776(3) 0.0213(6) Uani 1 1 d . . .
C1 C 0.2874(4) 0.0162(4) 0.4745(3) 0.0266(7) Uani 1 1 d . . .
H1A H 0.2794 0.1043 0.4559 0.032 Uiso 1 1 calc R . .
F2 F 0.6156(3) -0.4760(3) 0.5211(3) 0.0552(8) Uani 1 1 d . . .
N2 N 0.3308(3) -0.1799(3) 0.5671(3) 0.0234(6) Uani 1 1 d . . .
C2 C 0.2542(4) -0.0577(4) 0.3978(3) 0.0307(8) Uani 1 1 d . . .
H2A H 0.2187 -0.0288 0.3216 0.037 Uiso 1 1 calc R . .
F3 F 0.7796(2) -0.4313(3) 0.5827(2) 0.0447(6) Uani 1 1 d . . .
C3 C 0.2852(4) -0.1812(4) 0.4590(4) 0.0301(8) Uani 1 1 d . . .
H3A H 0.2763 -0.2539 0.4309 0.036 Uiso 1 1 calc R . .
F4 F 0.5877(3) -0.5537(3) 0.7552(3) 0.0526(7) Uani 1 1 d . . .
C4 C 0.3873(4) -0.2891(4) 0.6607(3) 0.0257(7) Uani 1 1 d . . .
H4A H 0.3778 -0.3684 0.6395 0.031 Uiso 1 1 calc R . .
H4B H 0.3322 -0.2626 0.7358 0.031 Uiso 1 1 calc R . .
F5 F 0.7187(3) -0.4701(3) 0.8207(2) 0.0429(6) Uani 1 1 d . . .
C5 C 0.5475(4) -0.3255(3) 0.6790(3) 0.0224(7) Uani 1 1 d . . .
F6 F 0.4988(3) -0.4012(3) 0.8795(2) 0.0604(9) Uani 1 1 d . . .
C6 C 0.6410(4) -0.3805(4) 0.5651(3) 0.0278(7) Uani 1 1 d . . .
F7 F 0.1439(6) 0.6288(6) 0.8760(11) 0.096(3) Uani 0.692(7) 1 d P . .
F8 F -0.0544(7) 0.6217(7) 0.8671(12) 0.102(3) Uani 0.692(7) 1 d P . .
F9 F 0.0677(16) 0.6592(5) 0.7086(8) 0.137(4) Uani 0.692(7) 1 d P . .
F7' F -0.0538(19) 0.6444(14) 0.782(3) 0.096(3) Uani 0.308(7) 1 d P . .
F8' F 0.1233(16) 0.6592(15) 0.777(3) 0.102(3) Uani 0.308(7) 1 d P . .
F9' F 0.072(4) 0.5993(13) 0.9413(18) 0.137(4) Uani 0.308(7) 1 d P . .
C7 C 0.5893(4) -0.4380(4) 0.7840(4) 0.0319(8) Uani 1 1 d . . .
N8 N 0.5314(3) 0.0069(3) 0.8348(2) 0.0201(6) Uani 1 1 d . . .
C9 C 0.6548(3) -0.0865(4) 0.8764(3) 0.0226(7) Uani 1 1 d . . .
H9A H 0.6811 -0.1769 0.8649 0.027 Uiso 1 1 calc R . .
F10 F -0.0946(2) 0.2447(2) 0.7381(2) 0.0386(6) Uani 1 1 d . . .
C10 C 0.7440(4) -0.0512(4) 0.9360(3) 0.0246(7) Uani 1 1 d . . .
H10A H 0.8285 -0.1175 0.9649 0.030 Uiso 1 1 calc R . .
F11 F 0.0227(3) 0.2098(3) 0.5681(2) 0.0394(6) Uani 1 1 d . . .
C11 C 0.7060(3) 0.0842(4) 0.9522(3) 0.0217(7) Uani 1 1 d . . .
F12 F 0.0770(2) 0.0524(2) 0.7132(2) 0.0348(5) Uani 1 1 d . . .
C12 C 0.5766(3) 0.1786(3) 0.9099(3) 0.0207(6) Uani 1 1 d . . .
H12A H 0.5478 0.2697 0.9204 0.025 Uiso 1 1 calc R . .
C13 C 0.4906(3) 0.1381(3) 0.8525(3) 0.0200(6) Uani 1 1 d . . .
C14 C 0.3490(3) 0.2270(3) 0.8085(3) 0.0209(7) Uani 1 1 d . . .
C15 C 0.2830(4) 0.3617(4) 0.8308(4) 0.0270(7) Uani 1 1 d . . .
H15A H 0.3313 0.4010 0.8675 0.032 Uiso 1 1 calc R . .
C16 C 0.1434(4) 0.4380(4) 0.7979(4) 0.0311(8) Uani 1 1 d . . .
C17 C 0.0705(4) 0.3752(4) 0.7513(4) 0.0295(8) Uani 1 1 d . . .
H17A H -0.0244 0.4247 0.7337 0.035 Uiso 1 1 calc R . .
C18 C 0.1367(4) 0.2389(3) 0.7300(3) 0.0224(7) Uani 1 1 d . . .
C19 C 0.2820(3) 0.1597(3) 0.7502(3) 0.0192(6) Uani 1 1 d . . .
C20 C 0.8002(4) 0.1283(4) 1.0134(4) 0.0313(8) Uani 1 1 d . . .
H20A H 0.7565 0.2248 1.0156 0.047 Uiso 1 1 calc R . .
H20B H 0.8909 0.1024 0.9696 0.047 Uiso 1 1 calc R . .
H20C H 0.8134 0.0860 1.0941 0.047 Uiso 1 1 calc R . .
C21 C 0.0715(5) 0.5852(5) 0.8174(6) 0.0511(13) Uani 1 1 d . . .
C22 C 0.0387(4) 0.1852(4) 0.6867(3) 0.0278(8) Uani 1 1 d . . .

loop_
_atom_site_aniso_label
_atom_site_aniso_U_11
_atom_site_aniso_U_22
_atom_site_aniso_U_33
_atom_site_aniso_U_23
_atom_site_aniso_U_13
_atom_site_aniso_U_12
Pt1 0.01778(7) 0.01569(7) 0.02238(7) -0.00440(5) -0.00252(5) -0.00606(5)
F1 0.0440(14) 0.0488(16) 0.0363(13) 0.0096(11) 0.0036(11) -0.0151(12)
O1 0.0229(12) 0.0167(12) 0.0474(16) -0.0134(11) -0.0084(11) -0.0042(10)
N1 0.0235(14) 0.0209(14) 0.0231(14) -0.0051(11) -0.0032(11) -0.0114(12)
C1 0.0247(17) 0.0288(19) 0.0278(18) -0.0029(14) -0.0015(14) -0.0123(15)
F2 0.0688(18) 0.0563(17) 0.0596(17) -0.0400(14) 0.0222(15) -0.0410(16)
N2 0.0224(14) 0.0203(14) 0.0287(15) -0.0061(12) -0.0048(12) -0.0082(12)
C2 0.0318(19) 0.038(2) 0.0248(18) -0.0040(16) -0.0059(15) -0.0150(17)
F3 0.0254(11) 0.0536(16) 0.0433(14) -0.0137(12) 0.0041(10) -0.0034(11)
C3 0.0304(18) 0.032(2) 0.0330(19) -0.0110(16) -0.0061(15) -0.0149(16)
F4 0.0665(18) 0.0295(13) 0.0663(19) 0.0135(13) -0.0134(15) -0.0266(13)
C4 0.0251(17) 0.0203(17) 0.0322(18) -0.0035(14) -0.0031(14) -0.0093(14)
F5 0.0330(12) 0.0392(14) 0.0476(15) 0.0044(11) -0.0129(11) -0.0061(11)
C5 0.0240(16) 0.0164(16) 0.0267(17) -0.0047(13) -0.0016(13) -0.0072(13)
F6 0.0432(15) 0.078(2) 0.0300(13) 0.0067(13) 0.0059(11) 0.0000(15)
C6 0.0301(18) 0.0224(18) 0.0319(19) -0.0042(15) -0.0006(15) -0.0116(15)
F7 0.057(3) 0.026(3) 0.206(9) -0.045(4) -0.059(4) 0.002(2)
F8 0.042(3) 0.040(3) 0.225(9) -0.068(5) 0.042(4) -0.012(2)
F9 0.249(11) 0.022(2) 0.117(5) 0.007(3) -0.050(7) -0.027(4)
F7' 0.057(3) 0.026(3) 0.206(9) -0.045(4) -0.059(4) 0.002(2)
F8' 0.042(3) 0.040(3) 0.225(9) -0.068(5) 0.042(4) -0.012(2)
F9' 0.249(11) 0.022(2) 0.117(5) 0.007(3) -0.050(7) -0.027(4)
C7 0.0271(18) 0.029(2) 0.033(2) 0.0005(16) 0.0007(15) -0.0063(16)
N8 0.0201(13) 0.0204(14) 0.0205(13) -0.0046(11) -0.0010(11) -0.0083(11)
C9 0.0207(15) 0.0197(16) 0.0253(17) -0.0042(13) -0.0027(13) -0.0054(13)
F10 0.0192(10) 0.0401(14) 0.0574(16) -0.0178(12) 0.0032(10) -0.0107(10)
C10 0.0200(16) 0.0258(18) 0.0251(17) -0.0025(14) -0.0039(13) -0.0057(14)
F11 0.0364(12) 0.0489(15) 0.0362(13) -0.0046(11) -0.0130(10) -0.0182(11)
C11 0.0214(15) 0.0277(18) 0.0192(15) -0.0028(13) -0.0014(12) -0.0129(14)
F12 0.0274(11) 0.0250(11) 0.0554(15) -0.0046(10) -0.0067(10) -0.0128(9)
C12 0.0207(15) 0.0177(16) 0.0245(16) -0.0050(13) 0.0004(13) -0.0083(13)
C13 0.0203(15) 0.0185(16) 0.0208(15) -0.0029(12) 0.0003(12) -0.0076(13)
C14 0.0198(15) 0.0194(16) 0.0224(16) -0.0037(13) -0.0003(12) -0.0066(13)
C15 0.0219(16) 0.0224(18) 0.038(2) -0.0081(15) -0.0031(15) -0.0089(14)
C16 0.0230(17) 0.0171(17) 0.051(2) -0.0076(16) -0.0024(16) -0.0048(14)
C17 0.0219(16) 0.0217(18) 0.044(2) -0.0055(16) -0.0061(15) -0.0066(14)
C18 0.0204(15) 0.0204(16) 0.0269(17) -0.0041(13) -0.0011(13) -0.0083(13)
C19 0.0192(15) 0.0162(15) 0.0219(15) -0.0032(12) -0.0003(12) -0.0066(12)
C20 0.0272(18) 0.036(2) 0.034(2) -0.0068(16) -0.0077(15) -0.0148(16)
C21 0.033(2) 0.023(2) 0.097(4) -0.019(2) -0.011(2) -0.0062(18)
C22 0.0187(15) 0.0277(19) 0.0340(19) -0.0036(15) -0.0054(14) -0.0056(14)
